data_4335299
loop_
_publ_author_name
'Rebeca Ar\'evalo'
'Julio P\'erez'
'Luc\'ia Riera'

_publ_contact_author
;
     JULIO PEREZ 
     Departamento de Quimica Organica e Inorganica
     Facultad de Quimica
     Universidad de Oviedo
     C/ Julian Claveria 8
     33006 Oviedo  
     SPAIN
;
_publ_contact_author_email japm@uniovi.es
_publ_contact_author_fax +34-985103446
_publ_contact_author_phone +34-985103465
_publ_section_title
;
 Intramolecular Nucleophilic Addition to the 2 Position of Coordinated
 2,2'-Bipyridine by a Deprotonated Dimethyl Sulfide Ligand
;
_journal_name_full 'Inorganic Chemistry'
_journal_page_first 6785
_journal_page_last 6787
_journal_paper_doi 10.1021/ic401065h
_journal_volume 52
_journal_year 2013
_chemical_formula_sum 'C73 H58 B F24 N2 O3 Re S'
_chemical_formula_weight 1696.28
_chemical_name_systematic
;
 ?
;
_space_group_IT_number 2
_symmetry_cell_setting triclinic
_symmetry_space_group_name_Hall '-P 1'
_symmetry_space_group_name_H-M 'P -1'
_atom_sites_solution_hydrogens geom
_atom_sites_solution_primary direct
_atom_sites_solution_secondary difmap
_audit_creation_method SHELXL-97
_cell_angle_alpha 102.952(3)
_cell_angle_beta 108.835(4)
_cell_angle_gamma 98.465(3)
_cell_formula_units_Z 2
_cell_length_a 14.677(6)
_cell_length_b 15.684(5)
_cell_length_c 18.630(6)
_cell_measurement_reflns_used 12782
_cell_measurement_temperature 123(2)
_cell_measurement_theta_max 68.8030
_cell_measurement_theta_min 3.3300
_cell_volume 3842(2)
_computing_structure_refinement 'SHELXL-97 (Sheldrick, 1997)'
_diffrn_ambient_temperature 123(2)
_diffrn_measured_fraction_theta_full 0.965
_diffrn_measured_fraction_theta_max 0.965
_diffrn_measurement_device_type 'Xcalibur, Onyx, Nova'
_diffrn_radiation_monochromator mirror
_diffrn_radiation_source 'Nova (Cu) x-ray Source'
_diffrn_radiation_type CuK\a
_diffrn_radiation_wavelength 1.54180
_diffrn_reflns_av_R_equivalents 0.0397
_diffrn_reflns_av_sigmaI/netI 0.0511
_diffrn_reflns_limit_h_max 17
_diffrn_reflns_limit_h_min -14
_diffrn_reflns_limit_k_max 18
_diffrn_reflns_limit_k_min -17
_diffrn_reflns_limit_l_max 22
_diffrn_reflns_limit_l_min -22
_diffrn_reflns_number 27475
_diffrn_reflns_theta_full 69.34
_diffrn_reflns_theta_max 69.34
_diffrn_reflns_theta_min 3.28
_exptl_absorpt_coefficient_mu 4.270
_exptl_absorpt_correction_T_max 1.00000
_exptl_absorpt_correction_T_min 0.81795
_exptl_absorpt_correction_type multi-scan
_exptl_absorpt_process_details
;
CrysAlisPro, Agilent Technologies,
Version 1.171.36.24 (release 03-12-2012 CrysAlis171 .NET)
(compiled Dec  3 2012,18:21:49)
empirical absorption correction using spherical harmonics,
 implemented in SCALE3 ABSPACK scaling algorithm.
;
_exptl_crystal_density_diffrn 1.466
_exptl_crystal_F_000 1692
_exptl_crystal_size_max 0.1097
_exptl_crystal_size_mid 0.1010
_exptl_crystal_size_min 0.0675
_refine_diff_density_max 0.827
_refine_diff_density_min -1.316
_refine_diff_density_rms 0.080
_refine_ls_extinction_method none
_refine_ls_goodness_of_fit_ref 0.964
_refine_ls_hydrogen_treatment constr
_refine_ls_matrix_type full
_refine_ls_number_parameters 975
_refine_ls_number_reflns 13855
_refine_ls_number_restraints 0
_refine_ls_restrained_S_all 0.964
_refine_ls_R_factor_all 0.0419
_refine_ls_R_factor_gt 0.0361
_refine_ls_shift/su_max 0.014
_refine_ls_shift/su_mean 0.000
_refine_ls_structure_factor_coef Fsqd
_refine_ls_weighting_details 'calc w=1/[\s^2^(Fo^2^)+(0.0589P)^2^+1.5345P] where P=(Fo^2^+2Fc^2^)/3'
_refine_ls_weighting_scheme calc
_refine_ls_wR_factor_gt 0.0928
_refine_ls_wR_factor_ref 0.0974
_reflns_number_gt 12217
_reflns_number_total 13855
_reflns_threshold_expression >2sigma(I)
_cod_data_source_file ic401065h_si_001_2.cif
_cod_data_source_block ra5080-compound5
_cod_database_code 4335299

loop_
_symmetry_equiv_pos_as_xyz
'x, y, z'
'-x, -y, -z'

loop_
_atom_site_label
_atom_site_type_symbol
_atom_site_fract_x
_atom_site_fract_y
_atom_site_fract_z
_atom_site_U_iso_or_equiv
_atom_site_adp_type
_atom_site_occupancy
_atom_site_symmetry_multiplicity
_atom_site_calc_flag
_atom_site_refinement_flags
_atom_site_disorder_assembly
_atom_site_disorder_group
Re1 Re 0.573021(10) 0.207661(9) 0.862490(8) 0.02784(6) Uani 1 1 d . . .
S1 S 0.56075(7) 0.20804(7) 0.72496(5) 0.0419(2) Uani 1 1 d . . .
F21 F 0.98502(19) 0.12709(19) -0.01207(14) 0.0627(7) Uani 1 1 d . . .
F19 F 1.0646(3) 0.07701(17) 0.08203(17) 0.0688(8) Uani 1 1 d . . .
F20 F 1.14172(18) 0.17799(18) 0.04901(15) 0.0583(6) Uani 1 1 d . . .
F24 F 0.8172(2) 0.3785(2) 0.1748(2) 0.0757(9) Uani 1 1 d . . .
F5 F 1.1104(3) 0.5934(2) 0.63090(17) 0.0730(8) Uani 1 1 d . . .
F8 F 1.4928(3) 0.3620(2) 0.2198(2) 0.0783(9) Uani 1 1 d . . .
F9 F 1.5356(2) 0.4986(2) 0.2889(2) 0.0784(9) Uani 1 1 d . . .
F23 F 0.90974(19) 0.46838(17) 0.1441(2) 0.0782(10) Uani 1 1 d . . .
F2 F 1.1973(3) 0.74400(18) 0.44191(18) 0.0752(8) Uani 1 1 d . . .
F6 F 1.1157(3) 0.4572(2) 0.61828(18) 0.0823(10) Uani 1 1 d . . .
F1 F 1.1983(3) 0.6607(2) 0.3365(2) 0.0927(12) Uani 1 1 d . . .
N1 N 0.5040(2) 0.06112(18) 0.81757(15) 0.0273(6) Uani 1 1 d . . .
F12 F 1.5031(2) 0.2686(2) 0.52037(19) 0.0778(9) Uani 1 1 d . A .
F7 F 1.3911(2) 0.4465(2) 0.20006(18) 0.0707(8) Uani 1 1 d . . .
N2 N 0.4125(2) 0.19620(19) 0.83226(16) 0.0298(6) Uani 1 1 d . . .
F22 F 0.8125(2) 0.3492(2) 0.05747(17) 0.0701(8) Uani 1 1 d . . .
F4 F 1.2482(2) 0.5586(3) 0.66380(17) 0.0950(12) Uani 1 1 d . . .
O1 O 0.6142(2) 0.2176(2) 1.03705(15) 0.0462(7) Uani 1 1 d . . .
F18 F 1.1755(3) -0.0464(2) 0.4040(3) 0.1149(17) Uani 1 1 d . B .
C62 C 1.4237(3) 0.3991(2) 0.3160(2) 0.0364(8) Uani 1 1 d . . .
C6 C 0.3431(3) -0.0425(2) 0.79908(19) 0.0319(7) Uani 1 1 d . . .
C84 C 0.9542(2) 0.3322(2) 0.1538(2) 0.0332(7) Uani 1 1 d . . .
F3 F 1.0633(2) 0.6672(3) 0.3515(3) 0.1007(13) Uani 1 1 d . . .
C54 C 1.1612(3) 0.5872(2) 0.4238(2) 0.0363(8) Uani 1 1 d . . .
C8 C 0.2616(2) 0.0763(3) 0.8136(2) 0.0348(8) Uani 1 1 d . . .
C24 C 0.4453(3) -0.0282(3) 0.6470(2) 0.0365(8) Uani 1 1 d . . .
H2 H 0.4312 0.0281 0.6711 0.044 Uiso 1 1 calc R . .
F17 F 1.3045(3) 0.0540(3) 0.4287(3) 0.1158(16) Uani 1 1 d . B .
C57 C 1.1579(3) 0.5335(3) 0.6091(2) 0.0482(10) Uani 1 1 d . . .
C82 C 1.0409(3) 0.2227(2) 0.1193(2) 0.0360(8) Uani 1 1 d . . .
C65 C 1.3592(3) 0.3449(2) 0.4254(2) 0.0347(8) Uani 1 1 d . . .
H036 H 1.3390 0.3285 0.4639 0.042 Uiso 1 1 calc R . .
C85 C 1.0177(2) 0.3547(2) 0.2328(2) 0.0319(7) Uani 1 1 d . . .
H037 H 1.0075 0.3984 0.2703 0.038 Uiso 1 1 calc R . .
C30 C 0.3612(3) 0.2690(2) 0.8298(2) 0.0372(8) Uani 1 1 d . . .
C74 C 1.1535(3) 0.0953(3) 0.3890(2) 0.0383(8) Uani 1 1 d . B .
C16 C 0.1804(3) 0.1095(3) 0.8172(3) 0.0471(10) Uani 1 1 d . . .
H042 H 0.1824 0.1706 0.8258 0.057 Uiso 1 1 calc R . .
C5 C 0.4135(2) 0.0414(2) 0.81367(18) 0.0272(6) Uani 1 1 d . . .
C15 C 0.0937(3) 0.0469(4) 0.8075(3) 0.0562(12) Uani 1 1 d . . .
H044 H 0.0388 0.0682 0.8105 0.067 Uiso 1 1 calc R . .
C51 C 1.1615(3) 0.4411(3) 0.4824(2) 0.0365(8) Uani 1 1 d . . .
H045 H 1.1623 0.3927 0.5034 0.044 Uiso 1 1 calc R . .
C19 C 0.5201(2) -0.0543(2) 0.71244(19) 0.0293(7) Uani 1 1 d . . .
C53 C 1.1567(3) 0.5967(3) 0.4981(2) 0.0400(8) Uani 1 1 d . . .
H047 H 1.1529 0.6514 0.5277 0.048 Uiso 1 1 calc R . .
C13 C 0.1688(3) -0.0798(3) 0.7898(2) 0.0418(9) Uani 1 1 d . . .
C75 C 1.1850(2) 0.1735(2) 0.3710(2) 0.0332(7) Uani 1 1 d . . .
H050 H 1.2391 0.1782 0.3552 0.040 Uiso 1 1 calc R . .
C63 C 1.4927(3) 0.3883(3) 0.3818(2) 0.0397(8) Uani 1 1 d . . .
H051 H 1.5596 0.3994 0.3892 0.048 Uiso 1 1 calc R . .
C7 C 0.2551(2) -0.0169(3) 0.8002(2) 0.0338(7) Uani 1 1 d . . .
C64 C 1.4601(3) 0.3604(3) 0.4372(2) 0.0378(8) Uani 1 1 d . A .
C18 C 0.5474(2) -0.0123(2) 0.79389(19) 0.0264(6) Uani 1 1 d . . .
C71 C 1.0564(2) 0.2320(2) 0.3988(2) 0.0327(7) Uani 1 1 d . . .
H055 H 1.0217 0.2769 0.4022 0.039 Uiso 1 1 calc R . .
C76 C 0.9393(3) 0.1445(3) 0.4432(3) 0.0534(11) Uani 1 1 d . . .
C11 C 0.2601(3) -0.1953(3) 0.7776(2) 0.0445(9) Uani 1 1 d . . .
H057 H 0.2616 -0.2557 0.7704 0.053 Uiso 1 1 calc R . .
C3 C 0.6159(3) 0.3362(3) 0.8989(2) 0.0380(8) Uani 1 1 d . . .
C52 C 1.1580(3) 0.5230(3) 0.5274(2) 0.0386(8) Uani 1 1 d . . .
C81 C 1.1043(2) 0.2462(2) 0.1978(2) 0.0329(7) Uani 1 1 d . . .
H060 H 1.1542 0.2159 0.2115 0.040 Uiso 1 1 calc R . .
C70 C 1.1386(2) 0.2452(2) 0.3757(2) 0.0310(7) Uani 1 1 d . . .
C72 C 1.0256(3) 0.1542(3) 0.4167(2) 0.0354(8) Uani 1 1 d . B .
C20 C 0.5626(3) -0.1248(2) 0.6912(2) 0.0366(8) Uani 1 1 d . . .
H063 H 0.5465 -0.1535 0.6378 0.044 Uiso 1 1 calc R . .
C83 C 0.9650(3) 0.2660(2) 0.0959(2) 0.0360(8) Uani 1 1 d . . .
H064 H 0.9229 0.2511 0.0432 0.043 Uiso 1 1 calc R . .
C60 C 1.2878(2) 0.3531(2) 0.3585(2) 0.0299(7) Uani 1 1 d . . .
C50 C 1.1639(2) 0.4287(2) 0.4059(2) 0.0322(7) Uani 1 1 d . . .
C23 C 0.6134(2) -0.0407(2) 0.8522(2) 0.0306(7) Uani 1 1 d . . .
C39 C 0.4060(3) 0.3075(3) 0.9800(3) 0.0468(9) Uani 1 1 d . . .
H068 H 0.4340 0.2548 0.9716 0.056 Uiso 1 1 calc R . .
C4A C 0.6704(4) 0.1796(4) 0.7128(3) 0.0708(16) Uani 1 1 d . . .
H06A H 0.6679 0.1176 0.7109 0.106 Uiso 1 1 calc R . .
H06B H 0.7280 0.2172 0.7568 0.106 Uiso 1 1 calc R . .
H06C H 0.6738 0.1888 0.6645 0.106 Uiso 1 1 calc R . .
C73 C 1.0738(3) 0.0850(3) 0.4126(2) 0.0385(8) Uani 1 1 d . . .
H070 H 1.0531 0.0334 0.4254 0.046 Uiso 1 1 calc R B .
F16 F 1.2107(4) -0.0073(2) 0.3122(3) 0.1060(14) Uani 1 1 d . B .
C61 C 1.3231(3) 0.3812(2) 0.3044(2) 0.0336(7) Uani 1 1 d . . .
H072 H 1.2780 0.3882 0.2591 0.040 Uiso 1 1 calc R . .
C10 C 0.3469(3) -0.1321(2) 0.7884(2) 0.0372(8) Uani 1 1 d . . .
H073 H 0.4044 -0.1502 0.7882 0.045 Uiso 1 1 calc R . .
C2 C 0.7094(3) 0.2021(3) 0.8874(2) 0.0394(8) Uani 1 1 d . . .
C80 C 1.0961(2) 0.3140(2) 0.2576(2) 0.0320(7) Uani 1 1 d . . .
C21 C 0.6277(3) -0.1531(2) 0.7471(2) 0.0379(8) Uani 1 1 d . . .
H076 H 0.6551 -0.2003 0.7313 0.045 Uiso 1 1 calc R . .
C12 C 0.1746(3) -0.1708(3) 0.7774(2) 0.0479(10) Uani 1 1 d . . .
H077 H 0.1192 -0.2147 0.7691 0.057 Uiso 1 1 calc R . .
C38 C 0.2095(5) 0.1482(4) 0.6381(3) 0.090(2) Uani 1 1 d . . .
H07A H 0.2008 0.1167 0.6749 0.134 Uiso 1 1 calc R . .
H07B H 0.2103 0.1063 0.5921 0.134 Uiso 1 1 calc R . .
H07C H 0.1558 0.1769 0.6226 0.134 Uiso 1 1 calc R . .
C56 C 1.1566(3) 0.6644(3) 0.3895(3) 0.0455(9) Uani 1 1 d . . .
C33 C 0.2729(5) 0.4109(4) 0.8246(4) 0.0747(16) Uani 1 1 d . . .
H080 H 0.2438 0.4596 0.8229 0.090 Uiso 1 1 calc R . .
C55 C 1.1654(2) 0.5052(2) 0.3795(2) 0.0342(7) Uani 1 1 d . . .
H081 H 1.1694 0.5010 0.3300 0.041 Uiso 1 1 calc R . .
C77 C 1.2086(4) 0.0233(3) 0.3834(3) 0.0594(12) Uani 1 1 d . . .
C34 C 0.3172(4) 0.3961(3) 0.8954(3) 0.0623(13) Uani 1 1 d . . .
H084 H 0.3178 0.4348 0.9415 0.075 Uiso 1 1 calc R . .
C22 C 0.6526(3) -0.1116(3) 0.8267(2) 0.0385(8) Uani 1 1 d . . .
H085 H 0.6966 -0.1316 0.8640 0.046 Uiso 1 1 calc R . .
C9 C 0.3625(2) 0.1161(2) 0.8224(2) 0.0313(7) Uani 1 1 d . . .
C36 C 0.3069(3) 0.2190(3) 0.6770(3) 0.0537(11) Uani 1 1 d . . .
H088 H 0.3603 0.1874 0.6887 0.064 Uiso 1 1 calc R . .
C87 C 0.8747(3) 0.3814(3) 0.1324(2) 0.0401(8) Uani 1 1 d . . .
C86 C 1.0567(3) 0.1511(3) 0.0596(2) 0.0432(9) Uani 1 1 d . . .
C35 C 0.3614(3) 0.3243(3) 0.9000(3) 0.0451(9) Uani 1 1 d . . .
C40 C 0.4909(4) 0.3873(3) 1.0393(3) 0.0590(12) Uani 1 1 d . . .
H40A H 0.5398 0.4000 1.0168 0.089 Uiso 1 1 calc R . .
H40B H 0.5207 0.3723 1.0874 0.089 Uiso 1 1 calc R . .
H40C H 0.4651 0.4394 1.0507 0.089 Uiso 1 1 calc R . .
C25 C 0.4837(3) -0.0142(3) 0.5826(2) 0.0466(9) Uani 1 1 d . . .
H09D H 0.4343 0.0018 0.5431 0.070 Uiso 1 1 calc R . .
H09E H 0.4979 -0.0689 0.5584 0.070 Uiso 1 1 calc R . .
H09F H 0.5431 0.0332 0.6056 0.070 Uiso 1 1 calc R . .
B1 B 1.1711(3) 0.3350(3) 0.3502(2) 0.0317(8) Uani 1 1 d . . .
C26 C 0.3481(3) -0.1010(4) 0.6073(2) 0.0543(11) Uani 1 1 d . . .
H09G H 0.3025 -0.0834 0.5665 0.082 Uiso 1 1 calc R . .
H09H H 0.3199 -0.1081 0.6461 0.082 Uiso 1 1 calc R . .
H09I H 0.3610 -0.1570 0.5845 0.082 Uiso 1 1 calc R . .
C32 C 0.2705(4) 0.3546(4) 0.7548(4) 0.0672(14) Uani 1 1 d . . .
H096 H 0.2389 0.3655 0.7069 0.081 Uiso 1 1 calc R . .
C67 C 1.5319(3) 0.3463(3) 0.5079(2) 0.0534(12) Uani 1 1 d . . .
C41 C 0.3271(4) 0.2858(4) 1.0150(3) 0.0641(13) Uani 1 1 d . . .
H09J H 0.3576 0.2756 1.0652 0.096 Uiso 1 1 calc R . .
H09K H 0.2777 0.2328 0.9794 0.096 Uiso 1 1 calc R . .
H09L H 0.2965 0.3355 1.0220 0.096 Uiso 1 1 calc R . .
C14 C 0.0878(3) -0.0432(3) 0.7938(3) 0.0520(11) Uani 1 1 d . . .
H100 H 0.0289 -0.0814 0.7870 0.062 Uiso 1 1 calc R . .
C27 C 0.6367(3) -0.0009(3) 0.9399(2) 0.0404(8) Uani 1 1 d . . .
H102 H 0.6123 0.0542 0.9466 0.049 Uiso 1 1 calc R . .
C31 C 0.3146(3) 0.2816(3) 0.7552(3) 0.0489(10) Uani 1 1 d . . .
C66 C 1.4600(3) 0.4267(3) 0.2564(3) 0.0493(10) Uani 1 1 d . . .
C29 C 0.7474(3) 0.0247(3) 0.9894(3) 0.0573(12) Uani 1 1 d . . .
H4A H 0.7576 0.0498 1.0442 0.086 Uiso 1 1 calc R . .
H4B H 0.7807 0.0683 0.9718 0.086 Uiso 1 1 calc R . .
H4C H 0.7734 -0.0281 0.9835 0.086 Uiso 1 1 calc R . .
C28 C 0.5818(4) -0.0658(4) 0.9710(3) 0.0601(13) Uani 1 1 d . . .
H3A H 0.5975 -0.0397 1.0266 0.090 Uiso 1 1 calc R . .
H3B H 0.6020 -0.1216 0.9628 0.090 Uiso 1 1 calc R . .
H3C H 0.5117 -0.0769 0.9431 0.090 Uiso 1 1 calc R . .
C37 C 0.3186(4) 0.2674(4) 0.6166(3) 0.0686(14) Uani 1 1 d . . .
H5A H 0.3133 0.2240 0.5692 0.103 Uiso 1 1 calc R . .
H5B H 0.3824 0.3090 0.6385 0.103 Uiso 1 1 calc R . .
H5C H 0.2676 0.2996 0.6043 0.103 Uiso 1 1 calc R . .
C1 C 0.5948(3) 0.2120(2) 0.9720(2) 0.0356(8) Uani 1 1 d . . .
C4B C 0.58785(14) 0.32336(13) 0.72607(12) 0.089(2) Uani 1 1 d . . .
H7A H 0.5349 0.3499 0.7322 0.133 Uiso 1 1 calc R . .
H7B H 0.5945 0.3267 0.6771 0.133 Uiso 1 1 calc R . .
H7C H 0.6486 0.3553 0.7695 0.133 Uiso 1 1 calc R . .
O3 O 0.64157(14) 0.41434(13) 0.92167(12) 0.0556(8) Uani 1 1 d R . .
O2 O 0.78937(14) 0.19532(13) 0.90160(12) 0.0545(8) Uani 1 1 d R . .
F10A F 1.6163(3) 0.3293(5) 0.4972(3) 0.094(3) Uani 0.733(11) 1 d P A 1
F10B F 1.6176(8) 0.4073(9) 0.5304(8) 0.066(4) Uiso 0.267(11) 1 d P A 2
F13 F 0.87875(18) 0.19498(19) 0.42122(19) 0.0620(7) Uani 1 1 d . B .
F14 F 0.8681(6) 0.0613(8) 0.3884(6) 0.050(4) Uani 0.42(3) 1 d P B 1
F14B F 0.898(2) 0.0676(11) 0.438(3) 0.154(12) Uani 0.58(3) 1 d P B 2
F15 F 0.9571(8) 0.1380(18) 0.5114(7) 0.092(7) Uani 0.62(3) 1 d P B 1
F15B F 0.9808(9) 0.211(3) 0.5269(6) 0.085(8) Uani 0.38(3) 1 d P B 2
F11A F 1.5063(19) 0.3966(9) 0.5756(5) 0.050(5) Uani 0.33(3) 1 d P A 1
F11B F 1.5633(13) 0.4086(3) 0.5714(3) 0.068(4) Uani 0.67(3) 1 d P A 2

loop_
_atom_site_aniso_label
_atom_site_aniso_U_11
_atom_site_aniso_U_22
_atom_site_aniso_U_33
_atom_site_aniso_U_23
_atom_site_aniso_U_13
_atom_site_aniso_U_12
Re1 0.02984(8) 0.02388(9) 0.02836(9) 0.00500(6) 0.01128(6) 0.00483(6)
S1 0.0473(5) 0.0398(5) 0.0333(5) 0.0134(4) 0.0112(4) -0.0009(4)
F21 0.0562(14) 0.0713(17) 0.0379(13) -0.0111(12) 0.0026(11) 0.0242(12)
F19 0.114(2) 0.0378(14) 0.0583(16) 0.0067(12) 0.0362(16) 0.0302(14)
F20 0.0516(13) 0.0668(17) 0.0548(15) 0.0025(12) 0.0252(12) 0.0201(12)
F24 0.0780(18) 0.099(2) 0.102(2) 0.061(2) 0.0600(18) 0.0636(18)
F5 0.106(2) 0.082(2) 0.0567(16) 0.0202(15) 0.0505(17) 0.0533(18)
F8 0.123(3) 0.076(2) 0.085(2) 0.0347(17) 0.084(2) 0.0480(18)
F9 0.0785(19) 0.0697(19) 0.093(2) 0.0265(17) 0.0508(18) -0.0116(15)
F23 0.0486(14) 0.0387(14) 0.134(3) 0.0329(16) 0.0102(16) 0.0130(11)
F2 0.107(2) 0.0355(14) 0.0699(19) 0.0058(13) 0.0274(17) 0.0055(14)
F6 0.139(3) 0.0627(19) 0.0560(17) 0.0137(14) 0.0573(19) 0.0124(18)
F1 0.174(4) 0.0531(17) 0.108(3) 0.0416(18) 0.103(3) 0.046(2)
N1 0.0367(14) 0.0265(14) 0.0241(13) 0.0086(11) 0.0139(11) 0.0147(11)
F12 0.0739(18) 0.0535(17) 0.074(2) 0.0173(14) -0.0127(15) 0.0135(14)
F7 0.0768(18) 0.092(2) 0.0739(19) 0.0509(17) 0.0465(16) 0.0266(16)
N2 0.0298(13) 0.0266(15) 0.0281(14) 0.0029(11) 0.0089(11) 0.0041(11)
F22 0.0536(14) 0.0773(19) 0.0590(17) 0.0017(14) -0.0008(12) 0.0324(13)
F4 0.0665(18) 0.168(4) 0.0360(15) 0.0148(18) 0.0104(13) 0.027(2)
O1 0.0573(16) 0.0523(17) 0.0245(13) 0.0071(12) 0.0160(12) 0.0036(13)
F18 0.135(3) 0.074(2) 0.236(5) 0.099(3) 0.142(4) 0.069(2)
C62 0.0432(19) 0.0274(18) 0.040(2) 0.0027(15) 0.0238(16) 0.0060(14)
C6 0.0374(17) 0.0311(18) 0.0235(16) 0.0046(14) 0.0103(13) 0.0039(14)
C84 0.0339(16) 0.0247(17) 0.0403(19) 0.0091(15) 0.0135(15) 0.0058(13)
F3 0.0637(18) 0.099(3) 0.137(3) 0.073(2) 0.009(2) 0.0169(17)
C54 0.0357(17) 0.0298(18) 0.041(2) 0.0033(15) 0.0163(15) 0.0051(14)
C8 0.0292(16) 0.041(2) 0.0295(17) 0.0056(15) 0.0092(13) 0.0059(14)
C24 0.0432(19) 0.041(2) 0.0258(17) 0.0058(15) 0.0130(15) 0.0161(16)
F17 0.062(2) 0.109(3) 0.194(5) 0.065(3) 0.040(2) 0.056(2)
C57 0.058(2) 0.046(2) 0.038(2) 0.0012(18) 0.0195(19) 0.0158(19)
C82 0.0399(18) 0.0298(18) 0.0343(19) 0.0049(15) 0.0120(15) 0.0071(14)
C65 0.0340(17) 0.0367(19) 0.0311(18) 0.0031(15) 0.0157(14) 0.0038(14)
C85 0.0317(16) 0.0245(17) 0.0400(19) 0.0057(14) 0.0169(14) 0.0049(13)
C30 0.0349(17) 0.0324(19) 0.050(2) 0.0104(16) 0.0209(16) 0.0168(15)
C74 0.0385(18) 0.039(2) 0.045(2) 0.0144(17) 0.0213(16) 0.0155(15)
C16 0.0362(19) 0.055(3) 0.048(2) 0.0064(19) 0.0176(17) 0.0132(17)
C5 0.0293(15) 0.0258(16) 0.0224(15) 0.0016(13) 0.0081(12) 0.0058(12)
C15 0.0330(19) 0.075(3) 0.060(3) 0.018(2) 0.0191(19) 0.012(2)
C51 0.0366(17) 0.0344(19) 0.0341(18) 0.0033(15) 0.0120(15) 0.0081(14)
C19 0.0332(16) 0.0277(17) 0.0269(16) 0.0057(13) 0.0131(13) 0.0053(13)
C53 0.0384(18) 0.035(2) 0.041(2) -0.0018(16) 0.0161(16) 0.0098(15)
C13 0.0328(18) 0.053(2) 0.0303(18) 0.0105(17) 0.0075(14) -0.0068(16)
C75 0.0270(15) 0.0362(19) 0.0377(18) 0.0091(15) 0.0149(14) 0.0070(13)
C63 0.0342(17) 0.034(2) 0.045(2) -0.0009(16) 0.0196(16) -0.0009(14)
C7 0.0314(16) 0.040(2) 0.0264(17) 0.0086(15) 0.0095(13) 0.0010(14)
C64 0.0354(18) 0.037(2) 0.0338(19) 0.0017(15) 0.0123(15) 0.0003(15)
C18 0.0291(15) 0.0178(15) 0.0308(16) 0.0041(13) 0.0126(13) 0.0021(12)
C71 0.0306(16) 0.0346(19) 0.0346(18) 0.0081(15) 0.0144(14) 0.0104(14)
C76 0.051(2) 0.062(3) 0.073(3) 0.035(2) 0.041(2) 0.025(2)
C11 0.054(2) 0.031(2) 0.039(2) 0.0109(16) 0.0104(17) -0.0072(17)
C3 0.0324(17) 0.039(2) 0.039(2) 0.0079(16) 0.0131(15) 0.0039(15)
C52 0.0387(18) 0.038(2) 0.0342(19) 0.0009(16) 0.0137(15) 0.0095(15)
C81 0.0333(16) 0.0272(17) 0.0366(18) 0.0071(14) 0.0117(14) 0.0081(13)
C70 0.0288(15) 0.0319(18) 0.0295(17) 0.0030(14) 0.0107(13) 0.0080(13)
C72 0.0326(17) 0.038(2) 0.0374(19) 0.0111(16) 0.0155(15) 0.0085(14)
C20 0.0429(19) 0.0316(19) 0.0338(18) 0.0017(15) 0.0176(15) 0.0084(15)
C83 0.0335(17) 0.0331(19) 0.0338(18) 0.0072(15) 0.0059(14) 0.0043(14)
C60 0.0359(17) 0.0241(16) 0.0296(17) 0.0032(13) 0.0161(14) 0.0049(13)
C50 0.0288(15) 0.0332(19) 0.0331(18) 0.0048(14) 0.0130(13) 0.0070(13)
C23 0.0366(17) 0.0245(16) 0.0310(17) 0.0090(14) 0.0113(14) 0.0095(13)
C39 0.060(2) 0.038(2) 0.052(2) 0.0091(18) 0.036(2) 0.0149(18)
C4A 0.061(3) 0.104(4) 0.045(3) 0.016(3) 0.031(2) -0.004(3)
C73 0.0352(17) 0.039(2) 0.044(2) 0.0144(17) 0.0162(16) 0.0093(15)
F16 0.171(4) 0.076(2) 0.138(3) 0.042(2) 0.113(3) 0.079(2)
C61 0.0393(18) 0.0266(17) 0.0321(18) -0.0010(14) 0.0173(15) 0.0053(14)
C10 0.0441(19) 0.0310(19) 0.0304(18) 0.0056(15) 0.0117(15) 0.0011(15)
C2 0.044(2) 0.041(2) 0.0290(18) 0.0090(16) 0.0130(15) 0.0024(16)
C80 0.0329(16) 0.0249(17) 0.0357(18) 0.0051(14) 0.0137(14) 0.0024(13)
C21 0.0458(19) 0.0316(19) 0.042(2) 0.0095(16) 0.0212(16) 0.0155(15)
C12 0.045(2) 0.048(2) 0.039(2) 0.0133(18) 0.0092(17) -0.0130(18)
C38 0.101(5) 0.078(4) 0.054(3) 0.020(3) -0.003(3) -0.011(3)
C56 0.052(2) 0.036(2) 0.049(2) 0.0069(18) 0.0231(19) 0.0094(17)
C33 0.094(4) 0.060(3) 0.104(5) 0.039(3) 0.053(4) 0.055(3)
C55 0.0343(17) 0.0318(19) 0.0344(18) 0.0034(15) 0.0158(14) 0.0038(14)
C77 0.064(3) 0.047(3) 0.094(4) 0.035(3) 0.049(3) 0.027(2)
C34 0.082(3) 0.046(3) 0.079(4) 0.017(2) 0.049(3) 0.032(2)
C22 0.0399(18) 0.037(2) 0.041(2) 0.0157(16) 0.0118(16) 0.0150(15)
C9 0.0342(16) 0.0339(19) 0.0259(16) 0.0052(14) 0.0129(13) 0.0096(14)
C36 0.058(2) 0.054(3) 0.041(2) 0.012(2) 0.0051(19) 0.024(2)
C87 0.0394(18) 0.0315(19) 0.048(2) 0.0106(17) 0.0148(17) 0.0076(15)
C86 0.050(2) 0.041(2) 0.0314(19) 0.0018(16) 0.0101(16) 0.0138(17)
C35 0.053(2) 0.038(2) 0.059(3) 0.0129(19) 0.036(2) 0.0209(17)
C40 0.072(3) 0.049(3) 0.056(3) 0.004(2) 0.036(2) 0.006(2)
C25 0.052(2) 0.058(3) 0.036(2) 0.0184(19) 0.0182(17) 0.0187(19)
B1 0.0337(18) 0.030(2) 0.033(2) 0.0059(16) 0.0162(16) 0.0091(15)
C26 0.041(2) 0.081(3) 0.032(2) 0.012(2) 0.0085(17) 0.007(2)
C32 0.074(3) 0.062(3) 0.078(4) 0.029(3) 0.028(3) 0.044(3)
C67 0.0324(19) 0.072(3) 0.039(2) 0.009(2) 0.0063(16) -0.0100(19)
C41 0.074(3) 0.062(3) 0.063(3) 0.006(2) 0.046(3) 0.010(2)
C14 0.0326(19) 0.069(3) 0.049(2) 0.016(2) 0.0148(17) -0.0009(19)
C27 0.058(2) 0.036(2) 0.0294(18) 0.0129(15) 0.0120(16) 0.0214(17)
C31 0.046(2) 0.049(2) 0.055(3) 0.018(2) 0.0162(19) 0.0212(18)
C66 0.059(2) 0.045(2) 0.059(3) 0.020(2) 0.038(2) 0.0131(19)
C29 0.058(3) 0.062(3) 0.037(2) 0.011(2) 0.0077(19) -0.001(2)
C28 0.060(3) 0.087(4) 0.035(2) 0.021(2) 0.021(2) 0.007(2)
C37 0.079(3) 0.072(3) 0.047(3) 0.020(2) 0.011(2) 0.020(3)
C1 0.0329(17) 0.0246(17) 0.046(2) 0.0032(15) 0.0181(16) -0.0008(13)
C4B 0.136(6) 0.057(3) 0.059(3) 0.033(3) 0.017(3) -0.002(3)
O3 0.0710(19) 0.0245(15) 0.066(2) -0.0002(13) 0.0342(16) -0.0029(13)
O2 0.0286(14) 0.078(2) 0.0541(18) 0.0156(16) 0.0134(12) 0.0128(13)
F10A 0.0330(19) 0.187(7) 0.081(3) 0.061(4) 0.0216(19) 0.041(3)
F13 0.0494(13) 0.0652(17) 0.097(2) 0.0336(15) 0.0476(14) 0.0260(12)
F14 0.036(4) 0.047(5) 0.064(7) 0.001(4) 0.032(5) -0.012(3)
F14B 0.179(15) 0.086(7) 0.35(3) 0.128(13) 0.23(2) 0.083(8)
F15 0.063(4) 0.19(2) 0.066(5) 0.071(9) 0.045(4) 0.046(8)
F15B 0.060(5) 0.14(2) 0.060(5) 0.016(7) 0.044(4) 0.025(8)
F11A 0.060(11) 0.059(5) 0.026(4) 0.005(3) 0.010(4) 0.024(5)
F11B 0.094(9) 0.042(2) 0.039(2) -0.0037(18) 0.001(3) 0.012(3)

loop_
_atom_type_symbol
_atom_type_description
_atom_type_scat_dispersion_real
_atom_type_scat_dispersion_imag
_atom_type_scat_source
C C 0.0181 0.0091 'International Tables Vol C Tables 4.2.6.8 and 6.1.1.4'
H H 0.0000 0.0000 'International Tables Vol C Tables 4.2.6.8 and 6.1.1.4'
C C 0.0181 0.0091 'International Tables Vol C Tables 4.2.6.8 and 6.1.1.4'
N N 0.0311 0.0180 'International Tables Vol C Tables 4.2.6.8 and 6.1.1.4'
O O 0.0492 0.0322 'International Tables Vol C Tables 4.2.6.8 and 6.1.1.4'
F F 0.0727 0.0534 'International Tables Vol C Tables 4.2.6.8 and 6.1.1.4'
S S 0.3331 0.5567 'International Tables Vol C Tables 4.2.6.8 and 6.1.1.4'
Re Re -5.2083 5.8923 'International Tables Vol C Tables 4.2.6.8 and 6.1.1.4'
Cl Cl 0.3639 0.7018 'International Tables Vol C Tables 4.2.6.8 and 6.1.1.4'
B B 0.0090 0.0039 'International Tables Vol C Tables 4.2.6.8 and 6.1.1.4'

loop_
_geom_angle_atom_site_label_1
_geom_angle_atom_site_label_2
_geom_angle_atom_site_label_3
_geom_angle
C3 Re1 C2 88.72(16)
C3 Re1 C1 86.85(15)
C2 Re1 C1 86.45(15)
C3 Re1 N2 98.16(13)
C2 Re1 N2 172.97(14)
C1 Re1 N2 92.41(13)
C3 Re1 N1 172.71(13)
C2 Re1 N1 98.57(14)
C1 Re1 N1 93.36(12)
N2 Re1 N1 74.56(10)
C3 Re1 S1 90.81(12)
C2 Re1 S1 89.09(11)
C1 Re1 S1 175.01(10)
N2 Re1 S1 92.28(8)
N1 Re1 S1 89.51(7)
C4B S1 C4A 98.3(2)
C4B S1 Re1 106.87(8)
C4A S1 Re1 107.17(17)
C5 N1 C18 118.0(3)
C5 N1 Re1 113.5(2)
C18 N1 Re1 128.5(2)
C9 N2 C30 118.8(3)
C9 N2 Re1 113.9(2)
C30 N2 Re1 127.0(2)
C63 C62 C61 120.7(3)
C63 C62 C66 117.6(3)
C61 C62 C66 121.6(4)
C10 C6 C7 119.7(3)
C10 C6 C5 135.2(3)
C7 C6 C5 105.0(3)
C83 C84 C85 121.0(3)
C83 C84 C87 120.4(3)
C85 C84 C87 118.7(3)
C53 C54 C55 120.6(4)
C53 C54 C56 119.8(3)
C55 C54 C56 119.6(3)
C16 C8 C7 119.3(3)
C16 C8 C9 135.1(4)
C7 C8 C9 105.6(3)
C25 C24 C26 107.8(3)
C25 C24 C19 112.7(3)
C26 C24 C19 110.8(3)
C25 C24 H2 108.5
C26 C24 H2 108.5
C19 C24 H2 108.5
F5 C57 F4 106.0(4)
F5 C57 F6 105.4(4)
F4 C57 F6 105.1(4)
F5 C57 C52 113.9(4)
F4 C57 C52 112.6(4)
F6 C57 C52 113.1(3)
C81 C82 C83 120.7(3)
C81 C82 C86 118.8(3)
C83 C82 C86 120.4(3)
C60 C65 C64 122.6(3)
C60 C65 H036 118.7
C64 C65 H036 118.7
C84 C85 C80 122.4(3)
C84 C85 H037 118.8
C80 C85 H037 118.8
C35 C30 C31 122.5(4)
C35 C30 N2 119.9(4)
C31 C30 N2 117.6(3)
C73 C74 C75 121.0(3)
C73 C74 C77 120.3(4)
C75 C74 C77 118.7(3)
C8 C16 C15 117.7(4)
C8 C16 H042 121.2
C15 C16 H042 121.2
N1 C5 C6 134.1(3)
N1 C5 C9 117.8(3)
C6 C5 C9 108.0(3)
C14 C15 C16 122.6(4)
C14 C15 H044 118.7
C16 C15 H044 118.7
C52 C51 C50 122.4(4)
C52 C51 H045 118.8
C50 C51 H045 118.8
C20 C19 C18 117.2(3)
C20 C19 C24 119.0(3)
C18 C19 C24 123.9(3)
C54 C53 C52 118.5(3)
C54 C53 H047 120.8
C52 C53 H047 120.8
C14 C13 C12 128.2(4)
C14 C13 C7 115.5(4)
C12 C13 C7 116.4(4)
C74 C75 C70 122.6(3)
C74 C75 H050 118.7
C70 C75 H050 118.7
C62 C63 C64 118.5(3)
C62 C63 H051 120.7
C64 C63 H051 120.7
C8 C7 C6 114.2(3)
C8 C7 C13 123.3(4)
C6 C7 C13 122.5(4)
C63 C64 C65 119.8(4)
C63 C64 C67 120.1(3)
C65 C64 C67 120.1(3)
C23 C18 C19 122.1(3)
C23 C18 N1 119.7(3)
C19 C18 N1 118.3(3)
C72 C71 C70 122.0(3)
C72 C71 H055 119.0
C70 C71 H055 119.0
F14B C76 F15 72(2)
F14B C76 F13 114.4(13)
F15 C76 F13 116.1(8)
F15 C76 F14 107.2(13)
F13 C76 F14 93.1(6)
F14B C76 C72 117.5(6)
F15 C76 C72 116.5(5)
F13 C76 C72 114.2(4)
F14 C76 C72 106.1(5)
F14B C76 F15B 115(2)
F13 C76 F15B 88.3(10)
F14 C76 F15B 147.1(12)
C72 C76 F15B 103.2(7)
C12 C11 C10 122.4(4)
C12 C11 H057 118.8
C10 C11 H057 118.8
O3 C3 Re1 179.2(3)
C53 C52 C51 120.5(4)
C53 C52 C57 119.1(3)
C51 C52 C57 120.4(4)
C82 C81 C80 122.7(3)
C82 C81 H060 118.7
C80 C81 H060 118.7
C75 C70 C71 115.0(3)
C75 C70 B1 123.1(3)
C71 C70 B1 121.7(3)
C73 C72 C71 121.7(3)
C73 C72 C76 118.2(3)
C71 C72 C76 120.0(3)
C21 C20 C19 121.6(3)
C21 C20 H063 119.2
C19 C20 H063 119.2
C84 C83 C82 117.9(3)
C84 C83 H064 121.1
C82 C83 H064 121.1
C65 C60 C61 116.0(3)
C65 C60 B1 119.3(3)
C61 C60 B1 124.6(3)
C55 C50 C51 115.3(3)
C55 C50 B1 119.4(3)
C51 C50 B1 125.2(3)
C22 C23 C18 117.6(3)
C22 C23 C27 119.9(3)
C18 C23 C27 122.3(3)
C35 C39 C41 111.6(4)
C35 C39 C40 111.9(4)
C41 C39 C40 110.4(4)
C35 C39 H068 107.6
C41 C39 H068 107.6
C40 C39 H068 107.6
S1 C4A H06A 109.5
S1 C4A H06B 109.5
H06A C4A H06B 109.5
S1 C4A H06C 109.5
H06A C4A H06C 109.5
H06B C4A H06C 109.5
C72 C73 C74 117.6(4)
C72 C73 H070 121.2
C74 C73 H070 121.2
C60 C61 C62 122.2(4)
C60 C61 H072 118.9
C62 C61 H072 118.9
C6 C10 C11 117.9(4)
C6 C10 H073 121.1
C11 C10 H073 121.1
O2 C2 Re1 177.4(3)
C85 C80 C81 115.3(3)
C85 C80 B1 124.7(3)
C81 C80 B1 119.9(3)
C20 C21 C22 120.2(3)
C20 C21 H076 119.9
C22 C21 H076 119.9
C11 C12 C13 121.2(3)
C11 C12 H077 119.4
C13 C12 H077 119.4
C36 C38 H07A 109.5
C36 C38 H07B 109.5
H07A C38 H07B 109.5
C36 C38 H07C 109.5
H07A C38 H07C 109.5
H07B C38 H07C 109.5
F1 C56 F2 106.5(4)
F1 C56 F3 105.0(4)
F2 C56 F3 104.9(4)
F1 C56 C54 113.3(3)
F2 C56 C54 114.4(4)
F3 C56 C54 112.0(3)
C34 C33 C32 121.1(4)
C34 C33 H080 119.5
C32 C33 H080 119.5
C54 C55 C50 122.7(3)
C54 C55 H081 118.6
C50 C55 H081 118.6
F16 C77 F18 107.7(4)
F16 C77 F17 102.6(4)
F18 C77 F17 106.6(5)
F16 C77 C74 113.1(4)
F18 C77 C74 114.3(4)
F17 C77 C74 111.8(4)
C33 C34 C35 120.9(5)
C33 C34 H084 119.5
C35 C34 H084 119.5
C21 C22 C23 121.3(3)
C21 C22 H085 119.4
C23 C22 H085 119.4
N2 C9 C8 135.8(3)
N2 C9 C5 117.0(3)
C8 C9 C5 107.1(3)
C38 C36 C31 111.9(5)
C38 C36 C37 108.1(4)
C31 C36 C37 114.1(4)
C38 C36 H088 107.5
C31 C36 H088 107.5
C37 C36 H088 107.5
F22 C87 F24 104.8(3)
F22 C87 F23 106.2(3)
F24 C87 F23 105.2(3)
F22 C87 C84 114.0(3)
F24 C87 C84 112.9(3)
F23 C87 C84 113.1(3)
F19 C86 F21 107.6(3)
F19 C86 F20 105.3(3)
F21 C86 F20 105.9(3)
F19 C86 C82 112.3(3)
F21 C86 C82 113.5(3)
F20 C86 C82 111.8(3)
C34 C35 C30 117.9(4)
C34 C35 C39 119.3(4)
C30 C35 C39 122.7(4)
C39 C40 H40A 109.5
C39 C40 H40B 109.5
H40A C40 H40B 109.5
C39 C40 H40C 109.5
H40A C40 H40C 109.5
H40B C40 H40C 109.5
C24 C25 H09D 109.5
C24 C25 H09E 109.5
H09D C25 H09E 109.5
C24 C25 H09F 109.5
H09D C25 H09F 109.5
H09E C25 H09F 109.5
C50 B1 C70 114.1(3)
C50 B1 C80 111.2(3)
C70 B1 C80 104.8(3)
C50 B1 C60 104.0(3)
C70 B1 C60 111.5(3)
C80 B1 C60 111.4(3)
C24 C26 H09G 109.5
C24 C26 H09H 109.5
H09G C26 H09H 109.5
C24 C26 H09I 109.5
H09G C26 H09I 109.5
H09H C26 H09I 109.5
C33 C32 C31 121.0(5)
C33 C32 H096 119.5
C31 C32 H096 119.5
F11B C67 F12 110.1(6)
F11B C67 F10B 58.6(12)
F12 C67 F10B 136.5(7)
F11B C67 F10A 104.0(10)
F12 C67 F10A 96.4(5)
F10B C67 F10A 54.2(6)
F11B C67 C64 117.7(6)
F12 C67 C64 113.3(3)
F10B C67 C64 108.1(6)
F10A C67 C64 112.9(4)
F12 C67 F11A 90.7(8)
F10B C67 F11A 92.5(13)
F10A C67 F11A 136.4(9)
C64 C67 F11A 103.3(6)
C39 C41 H09J 109.5
C39 C41 H09K 109.5
H09J C41 H09K 109.5
C39 C41 H09L 109.5
H09J C41 H09L 109.5
H09K C41 H09L 109.5
C15 C14 C13 121.6(4)
C15 C14 H100 119.2
C13 C14 H100 119.2
C23 C27 C29 113.1(3)
C23 C27 C28 110.5(3)
C29 C27 C28 109.9(3)
C23 C27 H102 107.7
C29 C27 H102 107.7
C28 C27 H102 107.7
C32 C31 C30 116.5(4)
C32 C31 C36 119.5(4)
C30 C31 C36 124.0(4)
F9 C66 F8 105.7(4)
F9 C66 F7 106.2(4)
F8 C66 F7 106.8(4)
F9 C66 C62 112.6(4)
F8 C66 C62 111.4(3)
F7 C66 C62 113.6(3)
C27 C29 H4A 109.5
C27 C29 H4B 109.5
H4A C29 H4B 109.5
C27 C29 H4C 109.5
H4A C29 H4C 109.5
H4B C29 H4C 109.5
C27 C28 H3A 109.5
C27 C28 H3B 109.5
H3A C28 H3B 109.5
C27 C28 H3C 109.5
H3A C28 H3C 109.5
H3B C28 H3C 109.5
C36 C37 H5A 109.5
C36 C37 H5B 109.5
H5A C37 H5B 109.5
C36 C37 H5C 109.5
H5A C37 H5C 109.5
H5B C37 H5C 109.5
O1 C1 Re1 175.1(3)
S1 C4B H7A 109.5
S1 C4B H7B 109.5
H7A C4B H7B 109.5
S1 C4B H7C 109.5
H7A C4B H7C 109.5
H7B C4B H7C 109.5
F11B F10B C67 57.1(7)
F10B F11B C67 64.3(9)

loop_
_geom_bond_atom_site_label_1
_geom_bond_atom_site_label_2
_geom_bond_distance
Re1 C3 1.913(4)
Re1 C2 1.924(4)
Re1 C1 1.944(4)
Re1 N2 2.208(3)
Re1 N1 2.217(3)
Re1 S1 2.5112(12)
S1 C4B 1.788(2)
S1 C4A 1.800(6)
F21 C86 1.335(4)
F19 C86 1.329(5)
F20 C86 1.348(5)
F24 C87 1.332(5)
F5 C57 1.318(5)
F8 C66 1.331(5)
F9 C66 1.328(5)
F23 C87 1.328(5)
F2 C56 1.315(5)
F6 C57 1.337(5)
F1 C56 1.316(5)
N1 C5 1.293(4)
N1 C18 1.448(4)
F12 C67 1.325(6)
F7 C66 1.332(6)
N2 C9 1.299(5)
N2 C30 1.458(5)
F22 C87 1.328(5)
F4 C57 1.320(5)
O1 C1 1.131(5)
F18 C77 1.316(5)
C62 C63 1.379(6)
C62 C61 1.397(5)
C62 C66 1.494(5)
C6 C10 1.386(5)
C6 C7 1.412(5)
C6 C5 1.459(5)
C84 C83 1.387(5)
C84 C85 1.393(5)
C84 C87 1.489(5)
F3 C56 1.335(5)
C54 C53 1.382(5)
C54 C55 1.386(5)
C54 C56 1.491(6)
C8 C16 1.383(5)
C8 C7 1.411(5)
C8 C9 1.461(5)
C24 C25 1.525(5)
C24 C26 1.531(6)
C24 C19 1.533(5)
C24 H2 0.9800
F17 C77 1.333(7)
C57 C52 1.495(6)
C82 C81 1.386(5)
C82 C83 1.391(5)
C82 C86 1.494(5)
C65 C60 1.392(5)
C65 C64 1.401(5)
C65 H036 0.9300
C85 C80 1.397(5)
C85 H037 0.9300
C30 C35 1.398(6)
C30 C31 1.409(6)
C74 C73 1.377(5)
C74 C75 1.397(5)
C74 C77 1.488(6)
C16 C15 1.420(6)
C16 H042 0.9300
C5 C9 1.487(5)
C15 C14 1.362(7)
C15 H044 0.9300
C51 C52 1.385(5)
C51 C50 1.407(5)
C51 H045 0.9300
C19 C20 1.391(5)
C19 C18 1.407(5)
C53 C52 1.386(6)
C53 H047 0.9300
C13 C14 1.410(6)
C13 C12 1.414(6)
C13 C7 1.415(5)
C75 C70 1.398(5)
C75 H050 0.9300
C63 C64 1.395(5)
C63 H051 0.9300
C64 C67 1.483(6)
C18 C23 1.407(5)
C71 C72 1.385(5)
C71 C70 1.409(5)
C71 H055 0.9300
C76 F14B 1.238(12)
C76 F15 1.243(7)
C76 F13 1.304(5)
C76 F14 1.466(10)
C76 C72 1.501(5)
C76 F15B 1.537(18)
C11 C12 1.364(6)
C11 C10 1.422(5)
C11 H057 0.9300
C3 O3 1.163(4)
C81 C80 1.406(5)
C81 H060 0.9300
C70 B1 1.640(5)
C72 C73 1.381(5)
C20 C21 1.372(5)
C20 H063 0.9300
C83 H064 0.9300
C60 C61 1.394(5)
C60 B1 1.646(5)
C50 C55 1.394(5)
C50 B1 1.637(5)
C23 C22 1.385(5)
C23 C27 1.516(5)
C39 C35 1.522(6)
C39 C41 1.533(6)
C39 C40 1.540(6)
C39 H068 0.9800
C4A H06A 0.9600
C4A H06B 0.9600
C4A H06C 0.9600
C73 H070 0.9300
F16 C77 1.316(7)
C61 H072 0.9300
C10 H073 0.9300
C2 O2 1.143(5)
C80 B1 1.645(5)
C21 C22 1.380(5)
C21 H076 0.9300
C12 H077 0.9300
C38 C36 1.518(8)
C38 H07A 0.9600
C38 H07B 0.9600
C38 H07C 0.9600
C33 C34 1.359(8)
C33 C32 1.385(8)
C33 H080 0.9300
C55 H081 0.9300
C34 C35 1.386(6)
C34 H084 0.9300
C22 H085 0.9300
C36 C31 1.522(6)
C36 C37 1.530(7)
C36 H088 0.9800
C40 H40A 0.9600
C40 H40B 0.9600
C40 H40C 0.9600
C25 H09D 0.9600
C25 H09E 0.9600
C25 H09F 0.9600
C26 H09G 0.9600
C26 H09H 0.9600
C26 H09I 0.9600
C32 C31 1.397(6)
C32 H096 0.9300
C67 F11B 1.250(7)
C67 F10B 1.342(12)
C67 F10A 1.371(6)
C67 F11A 1.517(14)
C41 H09J 0.9600
C41 H09K 0.9600
C41 H09L 0.9600
C14 H100 0.9300
C27 C29 1.525(6)
C27 C28 1.532(6)
C27 H102 0.9800
C29 H4A 0.9600
C29 H4B 0.9600
C29 H4C 0.9600
C28 H3A 0.9600
C28 H3B 0.9600
C28 H3C 0.9600
C37 H5A 0.9600
C37 H5B 0.9600
C37 H5C 0.9600
C4B H7A 0.9600
C4B H7B 0.9600
C4B H7C 0.9600
F10B F11B 1.27(2)

loop_
_geom_torsion_atom_site_label_1
_geom_torsion_atom_site_label_2
_geom_torsion_atom_site_label_3
_geom_torsion_atom_site_label_4
_geom_torsion
C3 Re1 S1 C4B -4.05(13)
C2 Re1 S1 C4B -92.75(14)
N2 Re1 S1 C4B 94.15(11)
N1 Re1 S1 C4B 168.67(10)
C3 Re1 S1 C4A 100.5(2)
C2 Re1 S1 C4A 11.8(2)
N2 Re1 S1 C4A -161.3(2)
N1 Re1 S1 C4A -86.8(2)
C2 Re1 N1 C5 163.9(2)
C1 Re1 N1 C5 77.0(2)
N2 Re1 N1 C5 -14.6(2)
S1 Re1 N1 C5 -107.1(2)
C2 Re1 N1 C18 -15.3(3)
C1 Re1 N1 C18 -102.2(3)
N2 Re1 N1 C18 166.2(3)
S1 Re1 N1 C18 73.7(3)
C3 Re1 N2 C9 -164.8(2)
C1 Re1 N2 C9 -77.6(3)
N1 Re1 N2 C9 15.2(2)
S1 Re1 N2 C9 104.0(2)
C3 Re1 N2 C30 9.3(3)
C1 Re1 N2 C30 96.4(3)
N1 Re1 N2 C30 -170.8(3)
S1 Re1 N2 C30 -81.9(3)
C83 C84 C85 C80 1.4(5)
C87 C84 C85 C80 -177.9(3)
C9 N2 C30 C35 93.6(4)
Re1 N2 C30 C35 -80.2(4)
C9 N2 C30 C31 -87.6(4)
Re1 N2 C30 C31 98.6(4)
C7 C8 C16 C15 0.2(6)
C9 C8 C16 C15 -178.0(4)
C18 N1 C5 C6 9.2(5)
Re1 N1 C5 C6 -170.1(3)
C18 N1 C5 C9 -168.1(3)
Re1 N1 C5 C9 12.6(4)
C10 C6 C5 N1 4.5(7)
C7 C6 C5 N1 -178.0(4)
C10 C6 C5 C9 -178.0(4)
C7 C6 C5 C9 -0.5(4)
C8 C16 C15 C14 -0.9(7)
C25 C24 C19 C20 -50.5(4)
C26 C24 C19 C20 70.4(4)
C25 C24 C19 C18 130.9(4)
C26 C24 C19 C18 -108.2(4)
C55 C54 C53 C52 0.9(5)
C56 C54 C53 C52 177.9(3)
C73 C74 C75 C70 0.0(6)
C77 C74 C75 C70 -179.1(4)
C61 C62 C63 C64 -0.9(5)
C66 C62 C63 C64 -178.4(4)
C16 C8 C7 C6 -178.9(3)
C9 C8 C7 C6 -0.2(4)
C16 C8 C7 C13 0.2(6)
C9 C8 C7 C13 178.9(3)
C10 C6 C7 C8 178.4(3)
C5 C6 C7 C8 0.5(4)
C10 C6 C7 C13 -0.7(5)
C5 C6 C7 C13 -178.6(3)
C14 C13 C7 C8 -0.1(5)
C12 C13 C7 C8 -179.5(3)
C14 C13 C7 C6 178.9(3)
C12 C13 C7 C6 -0.5(5)
C62 C63 C64 C65 -0.7(6)
C62 C63 C64 C67 178.8(4)
C60 C65 C64 C63 2.4(6)
C60 C65 C64 C67 -177.1(4)
C20 C19 C18 C23 -1.2(5)
C24 C19 C18 C23 177.4(3)
C20 C19 C18 N1 -179.8(3)
C24 C19 C18 N1 -1.2(5)
C5 N1 C18 C23 -102.0(4)
Re1 N1 C18 C23 77.2(3)
C5 N1 C18 C19 76.6(4)
Re1 N1 C18 C19 -104.2(3)
C54 C53 C52 C51 -1.4(5)
C54 C53 C52 C57 177.2(3)
C50 C51 C52 C53 0.0(5)
C50 C51 C52 C57 -178.6(3)
F5 C57 C52 C53 31.3(5)
F4 C57 C52 C53 -89.4(5)
F6 C57 C52 C53 151.6(4)
F5 C57 C52 C51 -150.2(4)
F4 C57 C52 C51 89.2(5)
F6 C57 C52 C51 -29.8(5)
C83 C82 C81 C80 0.0(5)
C86 C82 C81 C80 178.7(3)
C74 C75 C70 C71 -1.0(5)
C74 C75 C70 B1 -176.6(3)
C72 C71 C70 C75 1.1(5)
C72 C71 C70 B1 176.7(3)
C70 C71 C72 C73 -0.2(6)
C70 C71 C72 C76 178.3(4)
F14B C76 C72 C73 -20(2)
F15 C76 C72 C73 61.8(15)
F13 C76 C72 C73 -158.4(4)
F14 C76 C72 C73 -57.3(8)
F15B C76 C72 C73 107.5(13)
F14B C76 C72 C71 161(2)
F15 C76 C72 C71 -116.7(14)
F13 C76 C72 C71 23.1(6)
F14 C76 C72 C71 124.2(7)
F15B C76 C72 C71 -71.0(13)
C18 C19 C20 C21 0.7(5)
C24 C19 C20 C21 -178.0(3)
C85 C84 C83 C82 0.3(5)
C87 C84 C83 C82 179.6(3)
C81 C82 C83 C84 -1.0(5)
C86 C82 C83 C84 -179.7(3)
C64 C65 C60 C61 -2.3(5)
C64 C65 C60 B1 -179.2(3)
C52 C51 C50 C55 1.8(5)
C52 C51 C50 B1 178.3(3)
C19 C18 C23 C22 1.0(5)
N1 C18 C23 C22 179.6(3)
C19 C18 C23 C27 -174.9(3)
N1 C18 C23 C27 3.7(5)
C71 C72 C73 C74 -0.9(6)
C76 C72 C73 C74 -179.3(4)
C75 C74 C73 C72 0.9(6)
C77 C74 C73 C72 180.0(4)
C65 C60 C61 C62 0.6(5)
B1 C60 C61 C62 177.3(3)
C63 C62 C61 C60 1.0(5)
C66 C62 C61 C60 178.3(3)
C7 C6 C10 C11 0.9(5)
C5 C6 C10 C11 178.1(4)
C12 C11 C10 C6 0.1(6)
C84 C85 C80 C81 -2.3(5)
C84 C85 C80 B1 -177.7(3)
C82 C81 C80 C85 1.6(5)
C82 C81 C80 B1 177.3(3)
C19 C20 C21 C22 0.1(6)
C10 C11 C12 C13 -1.3(6)
C14 C13 C12 C11 -177.9(4)
C7 C13 C12 C11 1.5(6)
C53 C54 C56 F1 155.3(4)
C55 C54 C56 F1 -27.7(5)
C53 C54 C56 F2 32.9(5)
C55 C54 C56 F2 -150.0(4)
C53 C54 C56 F3 -86.2(5)
C55 C54 C56 F3 90.8(5)
C53 C54 C55 C50 0.9(5)
C56 C54 C55 C50 -176.0(3)
C51 C50 C55 C54 -2.2(5)
B1 C50 C55 C54 -179.0(3)
C73 C74 C77 F16 122.4(5)
C75 C74 C77 F16 -58.5(6)
C73 C74 C77 F18 -1.3(7)
C75 C74 C77 F18 177.8(5)
C73 C74 C77 F17 -122.4(5)
C75 C74 C77 F17 56.7(6)
C32 C33 C34 C35 0.1(9)
C20 C21 C22 C23 -0.3(6)
C18 C23 C22 C21 -0.2(5)
C27 C23 C22 C21 175.8(3)
C30 N2 C9 C8 -5.1(6)
Re1 N2 C9 C8 169.5(3)
C30 N2 C9 C5 171.4(3)
Re1 N2 C9 C5 -14.0(4)
C16 C8 C9 N2 -5.0(7)
C7 C8 C9 N2 176.6(4)
C16 C8 C9 C5 178.2(4)
C7 C8 C9 C5 -0.2(4)
N1 C5 C9 N2 1.0(4)
C6 C5 C9 N2 -177.0(3)
N1 C5 C9 C8 178.4(3)
C6 C5 C9 C8 0.5(4)
C83 C84 C87 F22 6.8(5)
C85 C84 C87 F22 -173.9(3)
C83 C84 C87 F24 126.2(4)
C85 C84 C87 F24 -54.5(5)
C83 C84 C87 F23 -114.6(4)
C85 C84 C87 F23 64.7(5)
C81 C82 C86 F19 50.6(5)
C83 C82 C86 F19 -130.6(4)
C81 C82 C86 F21 172.9(3)
C83 C82 C86 F21 -8.3(5)
C81 C82 C86 F20 -67.4(5)
C83 C82 C86 F20 111.3(4)
C33 C34 C35 C30 1.6(7)
C33 C34 C35 C39 -177.2(5)
C31 C30 C35 C34 -2.7(6)
N2 C30 C35 C34 176.0(4)
C31 C30 C35 C39 176.1(4)
N2 C30 C35 C39 -5.2(6)
C41 C39 C35 C34 62.7(5)
C40 C39 C35 C34 -61.6(5)
C41 C39 C35 C30 -116.1(4)
C40 C39 C35 C30 119.6(4)
C55 C50 B1 C70 -164.2(3)
C51 C50 B1 C70 19.4(5)
C55 C50 B1 C80 -45.9(4)
C51 C50 B1 C80 137.6(3)
C55 C50 B1 C60 74.0(4)
C51 C50 B1 C60 -102.4(4)
C75 C70 B1 C50 -143.6(3)
C71 C70 B1 C50 41.1(4)
C75 C70 B1 C80 94.5(4)
C71 C70 B1 C80 -80.8(4)
C75 C70 B1 C60 -26.1(5)
C71 C70 B1 C60 158.6(3)
C85 C80 B1 C50 -16.5(4)
C81 C80 B1 C50 168.3(3)
C85 C80 B1 C70 107.3(4)
C81 C80 B1 C70 -68.0(4)
C85 C80 B1 C60 -132.0(3)
C81 C80 B1 C60 52.7(4)
C65 C60 B1 C50 79.6(4)
C61 C60 B1 C50 -97.0(4)
C65 C60 B1 C70 -43.9(4)
C61 C60 B1 C70 139.5(3)
C65 C60 B1 C80 -160.6(3)
C61 C60 B1 C80 22.9(5)
C34 C33 C32 C31 -0.9(9)
C63 C64 C67 F11B 97.9(11)
C65 C64 C67 F11B -82.7(11)
C63 C64 C67 F12 -131.7(4)
C65 C64 C67 F12 47.7(6)
C63 C64 C67 F10B 34.5(9)
C65 C64 C67 F10B -146.1(7)
C63 C64 C67 F10A -23.5(6)
C65 C64 C67 F10A 156.0(5)
C63 C64 C67 F11A 131.7(10)
C65 C64 C67 F11A -48.9(10)
C16 C15 C14 C13 1.0(7)
C12 C13 C14 C15 178.9(4)
C7 C13 C14 C15 -0.5(6)
C22 C23 C27 C29 51.5(5)
C18 C23 C27 C29 -132.7(4)
C22 C23 C27 C28 -72.2(5)
C18 C23 C27 C28 103.5(4)
C33 C32 C31 C30 -0.1(8)
C33 C32 C31 C36 177.6(5)
C35 C30 C31 C32 1.9(6)
N2 C30 C31 C32 -176.8(4)
C35 C30 C31 C36 -175.6(4)
N2 C30 C31 C36 5.6(6)
C38 C36 C31 C32 -82.8(6)
C37 C36 C31 C32 40.3(6)
C38 C36 C31 C30 94.7(5)
C37 C36 C31 C30 -142.2(4)
C63 C62 C66 F9 -51.2(5)
C61 C62 C66 F9 131.4(4)
C63 C62 C66 F8 67.3(5)
C61 C62 C66 F8 -110.1(4)
C63 C62 C66 F7 -172.0(4)
C61 C62 C66 F7 10.6(6)
F12 C67 F10B F11B -86.6(11)
F10A C67 F10B F11B -142.4(8)
C64 C67 F10B F11B 112.0(6)
F11A C67 F10B F11B 7.1(6)
F12 C67 F11B F10B 133.0(8)
F10A C67 F11B F10B 30.7(7)
C64 C67 F11B F10B -95.2(9)
F11A C67 F11B F10B -167.4(11)

loop_
_platon_squeeze_void_nr
_platon_squeeze_void_average_x
_platon_squeeze_void_average_y
_platon_squeeze_void_average_z
_platon_squeeze_void_volume
_platon_squeeze_void_count_electrons
_platon_squeeze_void_content
1 0.000 0.500 0.000 187 63 ' '
2 0.167 0.964 0.156 7 0 ' '
3 0.357 0.723 0.657 14 0 ' '
4 0.643 0.277 0.343 14 0 ' '
5 0.833 0.036 0.844 7 0 ' '
